data_4115208
loop_
_publ_author_name
'Toshihiro Tanaka'
'Takashi Tasaki'
'Yasuhiro Aoyama'

_publ_section_title
;
 Acridinylresorcinol as a Self-Complementary Building Block of Robust
 Hydrogen-Bonded 2D Nets with Coordinative Saturation. Preservation of
 Crystal Structures upon Guest Alteration, Guest Removal, and Host
 Modification
;
_journal_name_full 'Journal of the American Chemical Society'
_journal_page_first 12453
_journal_page_last 12462
_journal_paper_doi 10.1021/ja026704l
_journal_volume 124
_journal_year 2002
_chemical_formula_moiety 'C25 H19 N O3 '
_chemical_formula_sum 'C25 H19 N O3'
_chemical_formula_weight 381.43
_space_group_IT_number 14
_symmetry_cell_setting monoclinic
_symmetry_Int_Tables_number 14
_symmetry_space_group_name_Hall '-P 2yn'
_symmetry_space_group_name_H-M 'P 1 21/n 1'
_cell_angle_alpha 90
_cell_angle_beta 99.60(3)
_cell_angle_gamma 90
_cell_formula_units_Z 4
_cell_length_a 8.986(4)
_cell_length_b 14.010(3)
_cell_length_c 15.591(3)
_cell_measurement_reflns_used 24
_cell_measurement_temperature 295.1
_cell_measurement_theta_max 15.0
_cell_measurement_theta_min 14.6
_cell_volume 1935.3(10)
_computing_cell_refinement 'MSC/AFC Diffractometer Control'
_computing_data_collection 'MSC/AFC Diffractometer Control'
_computing_data_reduction CrystalStructure
_computing_publication_material 'CrystalStructure Ver. 2.00'
_computing_structure_refinement CRYSTALS
_computing_structure_solution SIR92
_diffrn_measured_fraction_theta_full 0.9985
_diffrn_measured_fraction_theta_max 0.9985
_diffrn_measurement_device_type 'Rigaku AFC7R'
_diffrn_measurement_method \w-2\q
_diffrn_radiation_type 'Mo K\a'
_diffrn_radiation_wavelength 0.7107
_diffrn_reflns_av_R_equivalents 0.100
_diffrn_reflns_limit_h_max 11
_diffrn_reflns_limit_h_min 0
_diffrn_reflns_limit_k_max 0
_diffrn_reflns_limit_k_min -18
_diffrn_reflns_limit_l_max 19
_diffrn_reflns_limit_l_min -20
_diffrn_reflns_number 4910
_diffrn_reflns_theta_full 27.50
_diffrn_reflns_theta_max 27.50
_diffrn_standards_decay_% -1.51
_diffrn_standards_interval_count 150
_diffrn_standards_number 3
_exptl_absorpt_coefficient_mu 0.086
_exptl_absorpt_correction_type none
_exptl_crystal_colour orange
_exptl_crystal_density_diffrn 1.309
_exptl_crystal_description prismatic
_exptl_crystal_size_max 0.30
_exptl_crystal_size_mid 0.30
_exptl_crystal_size_min 0.30
_refine_diff_density_max 0.19
_refine_diff_density_min -0.27
_refine_ls_extinction_method none
_refine_ls_goodness_of_fit_ref 1.187
_refine_ls_hydrogen_treatment refall
_refine_ls_number_parameters 294
_refine_ls_number_reflns 1839
_refine_ls_R_factor_gt 0.0540
_refine_ls_shift/su_max 0.0000
_refine_ls_structure_factor_coef F
_refine_ls_weighting_details 'w = 1/[0.005Fo^2^ + 1.000\s^2^(Fo)]'
_refine_ls_weighting_scheme calc
_refine_ls_wR_factor_ref 0.0940
_reflns_number_gt 1839
_reflns_number_total 4626
_reflns_threshold_expression F^2^>2.0\s(F^2^)
_cod_data_source_file ja026704l-2_s2_4.cif
_cod_data_source_block 4-benzene
_cod_original_cell_volume 1935.3(9)
_cod_original_formula_sum 'C25 H19 N O3 '
_cod_database_code 4115208

loop_
_symmetry_equiv_pos_as_xyz
x,y,z
-x,-y,-z
-x+1/2,y+1/2,-z+1/2
x+1/2,-y+1/2,z+1/2

loop_
_atom_site_label
_atom_site_type_symbol
_atom_site_fract_x
_atom_site_fract_y
_atom_site_fract_z
_atom_site_U_iso_or_equiv
_atom_site_adp_type
_atom_site_occupancy
_atom_site_symmetry_multiplicity
_atom_site_calc_flag
_atom_site_refinement_flags
O1 O -0.3630(9) 0.0884(7) 1.0568(6) 0.065(3) Uani 0.36 1 d P
O2 O 0.0918(6) 0.1643(4) 1.2399(3) 0.069(2) Uani 0.64 1 d P
O3 O 0.3058(4) 0.0085(2) 0.6984(2) 0.071(1) Uani 1.00 1 d .
O4 O 0.2769(4) 0.3453(2) 0.7218(2) 0.058(1) Uani 1.00 1 d .
N1 N -0.0665(4) 0.1366(2) 1.0810(2) 0.042(1) Uani 1.00 1 d .
C1 C -0.1656(5) 0.0954(3) 0.8426(3) 0.051(1) Uani 1.00 1 d .
C2 C -0.3130(5) 0.0726(4) 0.8386(3) 0.063(2) Uani 1.00 1 d .
C3 C -0.3809(5) 0.0705(4) 0.9131(3) 0.063(2) Uani 1.00 1 d .
C4 C -0.2993(5) 0.0916(3) 0.9920(3) 0.053(1) Uani 1.00 1 d .
C5 C 0.1637(5) 0.1752(3) 1.1739(3) 0.055(1) Uani 1.00 1 d .
C6 C 0.3110(6) 0.1993(4) 1.1851(3) 0.063(2) Uani 1.00 1 d .
C7 C 0.3859(5) 0.2093(4) 1.1129(3) 0.061(2) Uani 1.00 1 d .
C8 C 0.3130(5) 0.1949(3) 1.0311(3) 0.049(1) Uani 1.00 1 d .
C9 C 0.0762(4) 0.1486(3) 0.9321(2) 0.036(1) Uani 1.00 1 d .
C10 C -0.0751(4) 0.1194(3) 0.9237(2) 0.038(1) Uani 1.00 1 d .
C11 C -0.1426(4) 0.1158(3) 1.0012(3) 0.039(1) Uani 1.00 1 d .
C12 C 0.0798(4) 0.1588(3) 1.0885(2) 0.040(1) Uani 1.00 1 d .
C13 C 0.1571(4) 0.1685(3) 1.0151(2) 0.037(1) Uani 1.00 1 d .
C14 C 0.1511(4) 0.1587(3) 0.8532(2) 0.037(1) Uani 1.00 1 d .
C15 C 0.1884(4) 0.0770(3) 0.8116(2) 0.043(1) Uani 1.00 1 d .
C16 C 0.2633(4) 0.0863(3) 0.7404(2) 0.042(1) Uani 1.00 1 d .
C17 C 0.2932(4) 0.1750(3) 0.7096(2) 0.043(1) Uani 1.00 1 d .
C18 C 0.2533(4) 0.2547(3) 0.7515(2) 0.040(1) Uani 1.00 1 d .
C19 C 0.1838(4) 0.2476(3) 0.8238(2) 0.039(1) Uani 1.00 1 d .
C20 C -0.166(1) 0.3769(6) 0.9373(5) 0.105(3) Uani 1.00 1 d .
C21 C -0.1281(8) 0.4623(6) 0.9121(4) 0.097(3) Uani 1.00 1 d .
C22 C -0.234(1) 0.5316(5) 0.8941(5) 0.103(3) Uani 1.00 1 d .
C23 C -0.378(1) 0.5129(6) 0.9005(5) 0.114(3) Uani 1.00 1 d .
C24 C -0.4178(9) 0.4226(7) 0.9264(5) 0.114(3) Uani 1.00 1 d .
C25 C -0.310(1) 0.3563(5) 0.9456(5) 0.117(3) Uani 1.00 1 d .
H1 H -0.1237(5) 0.0978(3) 0.7906(3) 0.061(2) Uiso 1.00 1 c .
H2 H -0.3717(5) 0.0557(4) 0.7843(3) 0.074(2) Uiso 1.00 1 c .
H3 H -0.4850(5) 0.0558(4) 0.9087(3) 0.076(2) Uiso 1.00 1 c .
H4 H 0.3650(6) 0.2095(4) 1.2422(3) 0.073(2) Uiso 1.00 1 c .
H5 H 0.4897(5) 0.2264(4) 1.1223(3) 0.072(2) Uiso 1.00 1 c .
H6 H 0.3663(5) 0.2016(3) 0.9837(3) 0.059(2) Uiso 1.00 1 c .
H7 H 0.1612(4) 0.0158(3) 0.8301(2) 0.053(2) Uiso 1.00 1 c .
H8 H 0.3394(4) 0.1809(3) 0.6593(2) 0.053(2) Uiso 1.00 1 c .
H9 H 0.1594(4) 0.3033(3) 0.8533(2) 0.049(1) Uiso 1.00 1 c .
H10 H -0.4670(9) 0.0720(7) 1.0492(6) 0.080(3) Uiso 0.36 1 c P
H11 H 0.1435(6) 0.1746(4) 1.2975(3) 0.083(2) Uiso 0.64 1 c P
H12 H 0.2846(4) -0.0452(2) 0.7221(2) 0.092(2) Uiso 1.00 1 c .
H13 H 0.334(6) 0.342(4) 0.682(4) 0.09(2) Uiso 1.00 1 c .
H14 H -0.090(1) 0.3294(6) 0.9512(5) 0.125(3) Uiso 1.00 1 c .
H15 H -0.0260(8) 0.4749(6) 0.9071(4) 0.118(3) Uiso 1.00 1 c .
H16 H -0.207(1) 0.5929(5) 0.8759(5) 0.125(3) Uiso 1.00 1 c .
H17 H -0.453(1) 0.5605(6) 0.8868(5) 0.136(3) Uiso 1.00 1 c .
H18 H -0.5201(9) 0.4087(7) 0.9298(5) 0.137(3) Uiso 1.00 1 c .
H19 H -0.335(1) 0.2946(5) 0.9639(5) 0.141(3) Uiso 1.00 1 c .

loop_
_atom_site_aniso_label
_atom_site_aniso_U_11
_atom_site_aniso_U_22
_atom_site_aniso_U_33
_atom_site_aniso_U_12
_atom_site_aniso_U_13
_atom_site_aniso_U_23
O1 0.041(4) 0.090(7) 0.069(6) 0.001(5) 0.025(4) 0.020(5)
O2 0.067(3) 0.113(5) 0.028(2) -0.005(3) 0.011(2) 0.000(3)
O3 0.115(3) 0.036(2) 0.078(2) 0.001(2) 0.064(2) -0.007(1)
O4 0.086(2) 0.033(2) 0.064(2) 0.004(2) 0.045(2) 0.006(1)
N1 0.044(2) 0.043(2) 0.041(2) 0.000(2) 0.017(1) 0.001(1)
C1 0.050(3) 0.061(3) 0.042(2) -0.002(2) 0.005(2) -0.002(2)
C2 0.050(3) 0.072(3) 0.063(3) -0.012(2) -0.004(2) -0.009(2)
C3 0.041(2) 0.062(3) 0.087(4) -0.011(2) 0.016(2) 0.001(3)
C4 0.047(3) 0.056(3) 0.062(3) -0.005(2) 0.022(2) 0.006(2)
C5 0.067(3) 0.065(3) 0.034(2) 0.004(2) 0.009(2) -0.004(2)
C6 0.066(3) 0.068(3) 0.048(3) -0.001(3) -0.008(2) -0.014(2)
C7 0.044(3) 0.074(3) 0.062(3) -0.006(2) -0.002(2) -0.011(2)
C8 0.041(2) 0.052(3) 0.056(3) -0.002(2) 0.009(2) -0.006(2)
C9 0.042(2) 0.030(2) 0.038(2) -0.000(2) 0.015(2) -0.001(2)
C10 0.042(2) 0.035(2) 0.038(2) -0.000(2) 0.009(2) 0.004(2)
C11 0.037(2) 0.037(2) 0.045(2) 0.001(2) 0.016(2) 0.006(2)
C12 0.048(2) 0.037(2) 0.037(2) 0.004(2) 0.013(2) -0.001(2)
C13 0.039(2) 0.035(2) 0.037(2) 0.001(2) 0.010(2) -0.001(2)
C14 0.038(2) 0.043(2) 0.033(2) -0.001(2) 0.014(2) 0.002(2)
C15 0.053(2) 0.036(2) 0.045(2) -0.002(2) 0.023(2) 0.004(2)
C16 0.050(2) 0.039(2) 0.043(2) 0.004(2) 0.020(2) -0.004(2)
C17 0.052(3) 0.044(2) 0.037(2) 0.002(2) 0.024(2) 0.002(2)
C18 0.050(2) 0.034(2) 0.041(2) -0.001(2) 0.019(2) 0.005(2)
C19 0.048(2) 0.034(2) 0.041(2) 0.000(2) 0.019(2) -0.004(2)
C20 0.114(6) 0.093(6) 0.107(6) 0.036(5) 0.015(4) 0.003(4)
C21 0.104(5) 0.109(6) 0.081(4) 0.011(4) 0.020(4) 0.002(4)
C22 0.144(7) 0.068(4) 0.100(5) 0.000(5) 0.028(5) 0.013(3)
C23 0.134(7) 0.116(7) 0.091(5) 0.064(6) 0.012(5) 0.016(4)
C24 0.107(6) 0.135(7) 0.101(5) -0.002(5) 0.022(4) -0.004(5)
C25 0.164(8) 0.074(5) 0.114(6) 0.017(5) 0.028(6) 0.007(4)

loop_
_atom_type_symbol
_atom_type_description
_atom_type_scat_dispersion_real
_atom_type_scat_dispersion_imag
_atom_type_scat_source
C C 0.006 0.003
;
International Tables for Crystallography
(1992, Vol. C, Tables 4.2.6.8 and 6.1.1.4)
;
H H 0.000 0.000
;
International Tables for Crystallography
(1992, Vol. C, Table 6.1.1.4)
;
N N 0.011 0.006
;
International Tables for Crystallography
(1992, Vol. C, Tables 4.2.6.8 and 6.1.1.4)
;
O O 0.017 0.010
;
International Tables for Crystallography
(1992, Vol. C, Tables 4.2.6.8 and 6.1.1.4)
;

loop_
_geom_angle_atom_site_label_1
_geom_angle_atom_site_label_2
_geom_angle_atom_site_label_3
_geom_angle
_geom_angle_publ_flag
C4 O1 H10 119.1(5) no
C5 O2 H11 119.8(3) no
C16 O3 H12 113.0(2) no
C18 O4 H13 109.5(37) no
C11 N1 C12 118.1(3) yes
C2 C1 C10 120.5(4) yes
C2 C1 H1 119.5(3) no
C10 C1 H1 120.0(2) no
C1 C2 C3 121.6(4) yes
C1 C2 H2 119.6(3) no
C3 C2 H2 118.8(3) no
C2 C3 C4 120.3(4) yes
C2 C3 H3 120.3(3) no
C4 C3 H3 119.4(3) no
O1 C4 C3 118.5(5) yes
O1 C4 C11 120.5(6) yes
C3 C4 C11 121.0(4) yes
O2 C5 C6 121.8(4) yes
O2 C5 C12 117.3(4) yes
C6 C5 C12 120.9(4) yes
C5 C6 C7 120.6(4) yes
C5 C6 H4 119.8(3) no
C7 C6 H4 119.6(3) no
C6 C7 C8 121.2(4) yes
C6 C7 H5 119.3(3) no
C8 C7 H5 119.5(3) no
C7 C8 C13 120.7(4) yes
C7 C8 H6 119.5(3) no
C13 C8 H6 119.7(2) no
C10 C9 C13 119.3(3) yes
C10 C9 C14 120.6(3) yes
C13 C9 C14 120.1(3) yes
C1 C10 C9 123.5(3) yes
C1 C10 C11 118.5(4) yes
C9 C10 C11 117.9(3) yes
N1 C11 C4 118.8(3) yes
N1 C11 C10 123.1(3) yes
C4 C11 C10 118.0(4) yes
N1 C12 C5 118.4(3) yes
N1 C12 C13 123.3(3) yes
C5 C12 C13 118.3(4) yes
C8 C13 C9 123.7(3) yes
C8 C13 C12 118.2(3) yes
C9 C13 C12 118.0(3) yes
C9 C14 C15 118.9(3) yes
C9 C14 C19 120.5(3) yes
C15 C14 C19 120.6(3) yes
C14 C15 C16 118.8(3) yes
C14 C15 H7 120.5(2) no
C16 C15 H7 120.6(2) no
O3 C16 C15 121.3(4) yes
O3 C16 C17 118.0(3) yes
C15 C16 C17 120.7(3) yes
C16 C17 C18 119.2(3) yes
C16 C17 H8 120.3(2) no
C18 C17 H8 120.5(2) no
O4 C18 C17 121.5(3) yes
O4 C18 C19 117.2(3) yes
C17 C18 C19 121.3(4) yes
C14 C19 C18 119.3(3) yes
C14 C19 H9 120.2(2) no
C18 C19 H9 120.5(2) no
C21 C20 C25 121.3(7) yes
C21 C20 H14 119.4(5) no
C25 C20 H14 119.2(5) no
C20 C21 C22 120.1(8) yes
C20 C21 H15 119.5(5) no
C22 C21 H15 120.3(5) no
C21 C22 C23 119.8(7) yes
C21 C22 H16 120.1(5) no
C23 C22 H16 120.1(5) no
C22 C23 C24 120.0(7) yes
C22 C23 H17 120.5(5) no
C24 C23 H17 119.6(5) no
C23 C24 C25 118.7(8) yes
C23 C24 H18 120.2(5) no
C25 C24 H18 121.1(6) no
C20 C25 C24 120.0(8) yes
C20 C25 H19 120.2(5) no
C24 C25 H19 119.8(6) no

loop_
_geom_bond_atom_site_label_1
_geom_bond_atom_site_label_2
_geom_bond_distance
_geom_bond_publ_flag
O1 C4 1.241(8) yes
O1 H10 0.9503(4) no
O2 C5 1.313(6) yes
O2 H11 0.9501(3) no
O3 C16 1.359(5) yes
O3 H12 0.87309(15) no
O4 C18 1.380(5) yes
O4 H13 0.87(6) no
N1 C11 1.349(5) yes
N1 C12 1.338(5) yes
C1 C2 1.354(6) yes
C1 C10 1.424(6) yes
C1 H1 0.9501(2) no
C2 C3 1.399(6) yes
C2 H2 0.9499(3) no
C3 C4 1.356(7) yes
C3 H3 0.9500(4) no
C4 C11 1.432(5) yes
C5 C6 1.348(6) yes
C5 C12 1.434(6) yes
C6 C7 1.412(7) yes
C6 H4 0.9499(3) no
C7 C8 1.349(6) yes
C7 H5 0.9500(4) no
C8 C13 1.430(5) yes
C8 H6 0.9500(3) no
C9 C10 1.405(5) yes
C9 C13 1.402(5) yes
C9 C14 1.504(5) yes
C10 C11 1.440(5) yes
C12 C13 1.441(5) yes
C14 C15 1.384(5) yes
C14 C19 1.376(5) yes
C15 C16 1.396(5) yes
C15 H7 0.95000(18) no
C16 C17 1.374(5) yes
C17 C18 1.372(5) yes
C17 H8 0.9500(2) no
C18 C19 1.380(5) yes
C19 H9 0.94995(16) no
C20 C21 1.32(1) yes
C20 C25 1.35(1) yes
C20 H14 0.9500(2) no
C21 C22 1.357(9) yes
C21 H15 0.9500(4) no
C22 C23 1.34(1) yes
C22 H16 0.95004(18) no
C23 C24 1.393(11) yes
C23 H17 0.9500(2) no
C24 C25 1.34(1) yes
C24 H18 0.9500(4) no
C25 H19 0.94994(18) no

loop_
_geom_contact_atom_site_label_1
_geom_contact_atom_site_label_2
_geom_contact_site_symmetry_2
_geom_contact_distance
_geom_contact_publ_flag
O1 O4 4_455 2.83(1) yes
O1 N1 . 2.713(8) yes
O1 C2 . 3.51(1) yes
O1 C3 . 2.23(1) yes
O1 C3 2_457 3.292(9) yes
O1 C4 . 1.241(8) yes
O1 C7 1_455 3.06(1) yes
O1 C8 1_455 3.237(9) yes
O1 C11 . 2.322(8) yes
O1 C15 2_557 3.31(1) yes
O1 H3 . 2.43(1) no
O1 H3 2_457 2.55(1) no
O1 H5 1_455 2.643(11) no
O1 H6 1_455 2.97(1) no
O1 H7 2_557 2.732(9) no
O1 H10 . 0.9503(4) no
O1 H10 2_457 3.04(2) no
O1 H12 2_557 3.456(9) no
O1 H13 4_455 2.60(6) no
O1 H19 . 3.260(12) no
O2 O4 4_455 2.800(6) yes
O2 N1 . 2.672(6) yes
O2 C5 . 1.313(6) yes
O2 C6 . 2.326(7) yes
O2 C12 . 2.346(6) yes
O2 C17 4_455 3.474(7) yes
O2 C18 4_455 3.279(6) yes
O2 C20 4_555 3.507(9) yes
O2 C23 4_555 3.50(1) yes
O2 C24 4_555 3.166(9) yes
O2 C25 4_555 3.195(9) yes
O2 H4 . 2.530(7) no
O2 H7 2_557 3.450(7) no
O2 H8 4_455 3.237(7) no
O2 H11 . 0.9501(3) no
O2 H13 4_455 2.34(5) no
O2 H18 4_555 3.436(8) no
O2 H19 4_555 3.492(9) no
O3 O4 3_546 2.762(4) yes
O3 C15 . 2.401(4) yes
O3 C16 . 1.359(5) yes
O3 C17 . 2.343(5) yes
O3 C18 . 3.597(5) yes
O3 H2 1_655 3.055(6) no
O3 H3 1_655 3.559(6) no
O3 H7 . 2.609(4) no
O3 H8 . 2.521(5) no
O3 H9 3_546 3.016(5) no
O3 H12 . 0.87309(15) no
O3 H13 3_546 3.36(6) no
O3 H15 3_546 2.816(8) no
O3 H17 3_446 3.307(11) no
O3 H18 3_446 3.29(1) no
O4 N1 4_554 2.809(4) yes
O4 C15 3_556 3.310(5) yes
O4 C16 3_556 3.456(5) yes
O4 C17 . 2.401(5) yes
O4 C18 . 1.380(5) yes
O4 C19 . 2.355(5) yes
O4 H5 4_454 2.957(6) no
O4 H7 3_556 2.611(5) no
O4 H8 . 2.600(5) no
O4 H9 . 2.527(5) no
O4 H10 4_554 3.38(1) no
O4 H11 4_554 3.321(6) no
O4 H12 3_556 1.892(4) no
O4 H13 . 0.87(6) no
O4 H18 1_655 3.558(8) no
N1 C4 . 2.394(6) yes
N1 C5 . 2.381(6) yes
N1 C9 . 2.838(5) yes
N1 C10 . 2.453(5) yes
N1 C11 . 1.349(5) yes
N1 C12 . 1.338(5) yes
N1 C13 . 2.446(5) yes
N1 H7 2_557 2.756(5) no
N1 H8 4_455 3.014(5) no
N1 H13 4_455 1.96(6) no
N1 H14 . 3.360(8) no
N1 H19 . 3.55(1) no
C1 C2 . 1.354(6) yes
C1 C3 . 2.404(6) yes
C1 C4 . 2.793(6) yes
C1 C9 . 2.492(6) yes
C1 C10 . 1.424(6) yes
C1 C11 . 2.462(6) yes
C1 C14 . 2.959(6) yes
C1 C15 . 3.308(6) yes
C1 H1 . 0.9501(2) no
C1 H2 . 2.002(6) no
C1 H3 . 3.255(6) no
C1 H4 4_454 3.185(7) no
C1 H7 . 3.178(6) no
C1 H16 3_446 3.409(9) no
C2 C3 . 1.399(6) yes
C2 C4 . 2.390(7) yes
C2 C10 . 2.412(6) yes
C2 C11 . 2.800(6) yes
C2 H1 . 2.001(6) no
C2 H2 . 0.9499(3) no
C2 H3 . 2.050(6) no
C2 H10 2_457 3.496(9) no
C2 H16 3_446 3.391(9) no
C3 C4 . 1.356(7) yes
C3 C10 . 2.810(6) yes
C3 C11 . 2.427(6) yes
C3 H1 . 3.257(6) no
C3 H2 . 2.035(7) no
C3 H3 . 0.9500(4) no
C3 H6 1_455 3.253(6) no
C3 H10 . 2.377(9) no
C3 H10 2_457 2.54(1) no
C3 H19 . 3.247(9) no
C4 C10 . 2.462(5) yes
C4 C11 . 1.432(5) yes
C4 H2 . 3.235(7) no
C4 H3 . 2.001(6) no
C4 H3 2_457 3.379(6) no
C4 H5 1_455 3.546(6) no
C4 H6 1_455 3.360(6) no
C4 H7 2_557 3.216(6) no
C4 H10 . 1.895(8) no
C4 H10 2_457 3.10(1) no
C4 H13 4_455 3.14(6) no
C4 H19 . 2.887(9) no
C5 C6 . 1.348(6) yes
C5 C7 . 2.398(6) yes
C5 C8 . 2.798(6) yes
C5 C12 . 1.434(6) yes
C5 C13 . 2.468(5) yes
C5 H4 . 1.999(6) no
C5 H5 . 3.245(7) no
C5 H8 4_455 3.520(6) no
C5 H11 . 1.966(6) no
C5 H13 4_455 2.99(6) no
C5 H16 2_567 3.377(8) no
C6 C7 . 1.412(7) yes
C6 C8 . 2.406(7) yes
C6 C12 . 2.421(6) yes
C6 C13 . 2.812(6) yes
C6 H1 4_555 3.288(7) no
C6 H4 . 0.9499(3) no
C6 H5 . 2.051(7) no
C6 H6 . 3.261(7) no
C6 H11 . 2.516(7) no
C6 H16 2_567 3.156(9) no
C7 C8 . 1.349(6) yes
C7 C12 . 2.804(6) yes
C7 C13 . 2.416(6) yes
C7 H4 . 2.054(7) no
C7 H5 . 0.9500(4) no
C7 H6 . 1.996(7) no
C7 H10 1_655 2.621(11) no
C7 H16 2_567 3.224(9) no
C7 H17 2_567 3.281(11) no
C8 C9 . 2.497(6) yes
C8 C12 . 2.465(6) yes
C8 C13 . 1.430(5) yes
C8 C14 . 2.953(6) yes
C8 C19 . 3.330(6) yes
C8 H3 1_655 3.448(7) no
C8 H4 . 3.252(7) no
C8 H5 . 1.996(6) no
C8 H6 . 0.9500(3) no
C8 H9 . 3.259(6) no
C8 H10 1_655 2.60(1) no
C8 H16 2_567 3.508(9) no
C9 C10 . 1.405(5) yes
C9 C11 . 2.438(5) yes
C9 C12 . 2.438(5) yes
C9 C13 . 1.402(5) yes
C9 C14 . 1.504(5) yes
C9 C15 . 2.488(5) yes
C9 C19 . 2.501(5) yes
C9 H1 . 2.697(6) no
C9 H6 . 2.701(6) no
C9 H7 . 2.642(5) no
C9 H9 . 2.660(5) no
C9 H14 . 2.982(8) no
C10 C11 . 1.440(5) yes
C10 C12 . 2.767(6) yes
C10 C13 . 2.422(5) yes
C10 C14 . 2.527(5) yes
C10 C15 . 3.224(5) yes
C10 C19 . 3.504(5) yes
C10 H1 . 2.070(5) no
C10 H2 . 3.271(6) no
C10 H7 . 3.126(5) no
C10 H14 . 2.980(8) no
C10 H19 . 3.51(1) no
C11 C12 . 2.304(6) yes
C11 C13 . 2.767(5) yes
C11 H1 . 3.324(6) no
C11 H3 . 3.282(6) no
C11 H7 2_557 3.239(5) no
C11 H10 . 3.188(8) no
C11 H13 4_455 2.92(6) no
C11 H14 . 3.148(9) no
C11 H19 . 3.043(9) no
C12 C13 . 1.441(5) yes
C12 H4 . 3.280(6) no
C12 H6 . 3.326(6) no
C12 H8 4_455 3.424(5) no
C12 H11 . 3.220(6) no
C12 H13 4_455 2.84(6) no
C12 H14 . 3.397(8) no
C13 C14 . 2.519(5) yes
C13 C15 . 3.477(5) yes
C13 C19 . 3.228(5) yes
C13 H5 . 3.274(6) no
C13 H6 . 2.073(5) no
C13 H7 . 3.595(5) no
C13 H9 . 3.154(5) no
C13 H10 1_655 3.595(9) no
C13 H14 . 3.207(8) no
C14 C15 . 1.384(5) yes
C14 C16 . 2.394(5) yes
C14 C17 . 2.766(5) yes
C14 C18 . 2.378(5) yes
C14 C19 . 1.376(5) yes
C14 H1 . 2.641(6) no
C14 H3 1_655 3.546(6) no
C14 H4 4_454 3.396(6) no
C14 H6 . 2.632(6) no
C14 H7 . 2.038(5) no
C14 H9 . 2.028(5) no
C15 C16 . 1.396(5) yes
C15 C17 . 2.408(5) yes
C15 C18 . 2.756(5) yes
C15 C19 . 2.398(6) yes
C15 H1 . 2.784(6) no
C15 H3 1_655 3.084(6) no
C15 H6 . 3.372(6) no
C15 H7 . 0.95000(18) no
C15 H8 . 3.266(5) no
C15 H9 . 3.255(6) no
C15 H12 . 2.456(5) no
C15 H13 3_546 3.30(6) no
C15 H17 3_446 3.451(9) no
C16 C17 . 1.374(5) yes
C16 C18 . 2.368(6) yes
C16 C19 . 2.759(5) yes
C16 H2 1_655 3.265(6) no
C16 H3 1_655 3.194(7) no
C16 H7 . 2.050(5) no
C16 H8 . 2.027(5) no
C16 H12 . 1.880(5) no
C16 H17 3_446 3.161(9) no
C17 C18 . 1.372(5) yes
C17 C19 . 2.399(5) yes
C17 H2 1_655 3.470(6) no
C17 H5 4_454 3.157(6) no
C17 H7 . 3.264(5) no
C17 H8 . 0.9500(2) no
C17 H9 . 3.255(5) no
C17 H12 . 3.093(5) no
C17 H13 . 2.42(6) no
C17 H17 3_446 3.555(8) no
C18 C19 . 1.380(5) yes
C18 H4 4_454 3.504(7) no
C18 H5 4_454 2.855(6) no
C18 H8 . 2.027(5) no
C18 H9 . 2.035(5) no
C18 H11 4_554 3.598(7) no
C18 H12 3_556 2.861(5) no
C18 H13 . 1.86(6) no
C19 H1 . 3.439(6) no
C19 H4 4_454 2.995(6) no
C19 H5 4_454 3.349(6) no
C19 H6 . 2.821(6) no
C19 H7 . 3.256(6) no
C19 H8 . 3.256(5) no
C19 H9 . 0.94995(16) no
C19 H12 3_556 3.014(5) no
C19 H13 . 3.08(6) no
C20 C21 . 1.32(1) yes
C20 C22 . 2.32(1) yes
C20 C23 . 2.69(1) yes
C20 C24 . 2.330(11) yes
C20 C25 . 1.35(1) yes
C20 H4 4_454 3.329(9) no
C20 H8 4_455 3.546(9) no
C20 H9 . 3.551(9) no
C20 H11 4_454 2.637(9) no
C20 H14 . 0.9500(2) no
C20 H15 . 1.972(11) no
C20 H15 2_567 3.432(11) no
C20 H16 . 3.18(1) no
C20 H18 . 3.195(11) no
C20 H19 . 2.002(11) no
C21 C21 2_567 3.438(14) yes
C21 C22 . 1.357(9) yes
C21 C23 . 2.33(1) yes
C21 C24 . 2.707(11) yes
C21 C25 . 2.328(11) yes
C21 H2 3_456 3.329(9) no
C21 H4 4_454 3.572(9) no
C21 H11 4_454 3.141(9) no
C21 H14 . 1.971(9) no
C21 H15 . 0.9500(4) no
C21 H15 2_567 3.055(14) no
C21 H16 . 2.009(9) no
C21 H17 . 3.19(1) no
C21 H19 . 3.181(11) no
C22 C23 . 1.34(1) yes
C22 C24 . 2.363(11) yes
C22 C25 . 2.705(11) yes
C22 H1 3_456 3.092(9) no
C22 H2 3_456 3.103(9) no
C22 H11 4_454 3.357(9) no
C22 H14 . 3.18(1) no
C22 H15 . 2.01(1) no
C22 H15 2_567 3.559(11) no
C22 H16 . 0.95004(18) no
C22 H17 . 1.99(1) no
C22 H18 . 3.218(11) no
C23 C24 . 1.393(11) yes
C23 C25 . 2.35(1) yes
C23 H1 3_456 3.211(9) no
C23 H11 4_454 3.10(1) no
C23 H15 . 3.19(1) no
C23 H16 . 1.990(11) no
C23 H17 . 0.9500(2) no
C23 H18 . 2.043(12) no
C23 H18 2_467 3.14(1) no
C23 H19 . 3.218(11) no
C24 C25 . 1.34(1) yes
C24 H11 4_454 2.562(9) no
C24 H14 . 3.183(11) no
C24 H16 . 3.226(11) no
C24 H17 . 2.04(1) no
C24 H17 2_467 3.318(11) no
C24 H18 . 0.9500(4) no
C24 H18 2_467 3.368(17) no
C24 H19 . 1.993(11) no
C25 H8 4_455 3.416(9) no
C25 H11 4_454 2.318(9) no
C25 H14 . 1.99(1) no
C25 H15 . 3.181(12) no
C25 H17 . 3.21(1) no
C25 H18 . 2.006(11) no
C25 H19 . 0.94994(18) no
H1 H2 . 2.292(6) no
H1 H4 4_454 2.801(7) no
H1 H7 . 2.780(6) no
H1 H16 3_446 2.784(9) no
H1 H17 3_446 3.007(9) no
H2 H3 . 2.336(6) no
H2 H8 1_455 3.453(6) no
H2 H12 1_455 3.388(6) no
H2 H15 3_446 3.181(9) no
H2 H16 3_446 2.756(9) no
H3 H3 2_457 3.30(1) no
H3 H6 1_455 2.801(7) no
H3 H7 1_455 3.259(6) no
H3 H10 . 2.18(1) no
H3 H10 2_457 1.979(11) no
H3 H12 1_455 3.570(6) no
H4 H5 . 2.345(7) no
H4 H9 4_555 2.916(6) no
H4 H11 . 2.350(7) no
H4 H14 4_555 3.263(9) no
H4 H16 2_567 3.493(9) no
H5 H6 . 2.285(6) no
H5 H8 4_555 3.361(6) no
H5 H10 1_655 2.505(11) no
H5 H13 4_555 3.23(5) no
H5 H16 2_567 3.59(1) no
H5 H17 2_567 3.00(1) no
H5 H19 1_655 3.29(1) no
H6 H9 . 2.891(6) no
H6 H10 1_655 2.46(1) no
H6 H18 1_655 3.233(11) no
H6 H19 1_655 3.048(11) no
H7 H10 2_557 3.298(9) no
H7 H12 . 2.329(4) no
H7 H13 3_546 2.44(6) no
H8 H12 . 3.376(5) no
H8 H13 . 2.29(6) no
H8 H14 4_554 3.409(9) no
H8 H15 3_546 3.577(9) no
H8 H19 4_554 3.202(9) no
H9 H12 3_556 2.516(5) no
H9 H13 . 3.36(6) no
H9 H14 . 2.941(9) no
H9 H15 . 3.118(9) no
H9 H18 1_655 3.279(9) no
H10 H10 2_457 2.54(2) no
H10 H13 4_455 3.35(6) no
H11 H13 4_455 3.06(5) no
H11 H14 4_555 3.091(9) no
H11 H18 4_555 2.964(9) no
H11 H19 4_555 2.605(9) no
H12 H13 3_546 2.53(6) no
H12 H15 3_546 3.209(7) no
H12 H17 3_446 3.502(11) no
H12 H18 3_446 3.129(9) no
H14 H15 . 2.26(1) no
H14 H15 2_567 3.567(12) no
H14 H19 . 2.29(1) no
H15 H15 2_567 2.941(13) no
H15 H16 . 2.313(9) no
H16 H17 . 2.29(1) no
H17 H18 . 2.339(11) no
H17 H18 2_467 2.94(1) no
H18 H18 2_467 3.348(17) no
H18 H19 . 2.31(1) no

loop_
_geom_torsion_atom_site_label_1
_geom_torsion_atom_site_label_2
_geom_torsion_atom_site_label_3
_geom_torsion_atom_site_label_4
_geom_torsion
_geom_torsion_publ_flag
C12 N1 C11 C4 179.8(5) yes
C12 N1 C11 C10 -2.1(8) yes
C11 N1 C12 C5 -176.1(5) yes
C11 N1 C12 C13 4.8(8) yes
C10 C1 C2 C3 -0.7(9) yes
C2 C1 C10 C9 -176.6(6) yes
C2 C1 C10 C11 1.9(9) yes
C1 C2 C3 C4 -0.1(1) yes
C2 C3 C4 O1 -179.5(7) yes
C2 C3 C4 C11 -0.3(1) yes
O1 C4 C11 N1 -1.2(2) yes
O1 C4 C11 C10 -179.4(9) yes
C3 C4 C11 N1 179.7(6) yes
C3 C4 C11 C10 1.5(9) yes
O2 C5 C6 C7 179.2(6) yes
C12 C5 C6 C7 0.3(9) yes
O2 C5 C12 N1 2.1(9) yes
O2 C5 C12 C13 -178.8(6) yes
C6 C5 C12 N1 -179.0(6) yes
C6 C5 C12 C13 0.1(9) yes
C5 C6 C7 C8 -0.2(1) yes
C6 C7 C8 C13 -0.3(9) yes
C7 C8 C13 C9 -177.3(5) yes
C7 C8 C13 C12 0.8(9) yes
C13 C9 C10 C1 -178.5(5) yes
C13 C9 C10 C11 3.1(7) yes
C14 C9 C10 C1 1.5(8) yes
C14 C9 C10 C11 -176.9(5) yes
C10 C9 C13 C8 177.4(5) yes
C10 C9 C13 C12 -0.7(7) yes
C14 C9 C13 C8 -2.6(8) yes
C14 C9 C13 C12 179.3(4) yes
C10 C9 C14 C15 -72.7(7) yes
C10 C9 C14 C19 108.2(6) yes
C13 C9 C14 C15 107.3(6) yes
C13 C9 C14 C19 -71.8(7) yes
C1 C10 C11 N1 179.7(5) yes
C1 C10 C11 C4 -2.2(8) yes
C9 C10 C11 N1 -1.8(8) yes
C9 C10 C11 C4 176.3(5) yes
N1 C12 C13 C8 178.4(5) yes
N1 C12 C13 C9 -3.5(7) yes
C5 C12 C13 C8 -0.7(8) yes
C5 C12 C13 C9 177.5(5) yes
C9 C14 C15 C16 -177.5(4) yes
C19 C14 C15 C16 1.6(8) yes
C9 C14 C19 C18 179.7(4) yes
C15 C14 C19 C18 0.6(8) yes
C14 C15 C16 O3 178.4(5) yes
C14 C15 C16 C17 -3.0(8) yes
O3 C16 C17 C18 -179.1(4) yes
C15 C16 C17 C18 2.2(8) yes
C16 C17 C18 O4 -178.1(5) yes
C16 C17 C18 C19 -0.0(8) yes
O4 C18 C19 C14 176.8(4) yes
C17 C18 C19 C14 -1.4(8) yes
C25 C20 C21 C22 0.1(2) yes
C21 C20 C25 C24 1.5(2) yes
C20 C21 C22 C23 -1.0(2) yes
C21 C22 C23 C24 0.5(2) yes
C22 C23 C24 C25 1.0(2) yes
C23 C24 C25 C20 -2.0(2) yes
